data_2227905
loop_
_publ_author_name
'Wei, Hongyang'
'Zhang, Jinfang'
'Zhang, Chi'

_publ_section_title
;
 <i>catena</i>-Poly[[tetrakis(hexamethylphosphoramide-\k<i>O</i>)bis(nitrato-\k^2^<i>O</i>,<i>O</i>')dysprosium(III)]
 [silver(I)-di-\m-sulfido-tungstate(VI)-di-<i>{\m</i>}-sulfido]]
;
_journal_coeditor_code PV2306
_journal_issue 10
_journal_name_full 'Acta Crystallographica Section E'
_journal_page_first m1193
_journal_page_last m1194
_journal_paper_doi 10.1107/S1600536810029235
_journal_volume 66
_journal_year 2010
_chemical_formula_iupac '[Dy (N O3)2 (C6 H18 N3 O P)4] [Ag W S4]'
_chemical_formula_moiety 'C24 H72 Dy N14 O10 P4 +, Ag S4 W -'
_chemical_formula_sum 'C24 H72 Ag Dy N14 O10 P4 S4 W'
_chemical_formula_weight 1423.33
_chemical_name_systematic
;
<i>catena</i>-Poly[[tetrakis(hexamethylphosphoramide-\k<i>O</i>)bis(nitrato-
\k^2^<i>O</i>,<i>O'</i>)dysprosium(III)]
[silver(I)-di-\m-sulfido-tungstate(VI)-di-\m-sulfido]]
;
_space_group_IT_number 14
_symmetry_cell_setting monoclinic
_symmetry_space_group_name_Hall '-P 2ybc'
_symmetry_space_group_name_H-M 'P 1 21/c 1'
_atom_sites_solution_hydrogens geom
_atom_sites_solution_primary direct
_atom_sites_solution_secondary difmap
_audit_creation_method 'SHELXTL (Sheldrick, 2008)'
_cell_angle_alpha 90.00
_cell_angle_beta 90.94(3)
_cell_angle_gamma 90.00
_cell_formula_units_Z 4
_cell_length_a 15.790(3)
_cell_length_b 29.659(6)
_cell_length_c 11.376(2)
_cell_measurement_reflns_used 22684
_cell_measurement_temperature 153(2)
_cell_measurement_theta_max 29.1051
_cell_measurement_theta_min 3.1170
_cell_volume 5326.8(18)
_computing_cell_refinement 'CrystalClear (Rigaku, 2007)'
_computing_data_collection 'CrystalClear (Rigaku, 2007)'
_computing_data_reduction 'CrystalClear (Rigaku, 2007)'
_computing_molecular_graphics 'SHELXTL (Sheldrick, 2008)'
_computing_publication_material 'SHELXTL (Sheldrick, 2008)'
_computing_structure_refinement 'SHELXL97 (Sheldrick, 2008)'
_computing_structure_solution 'SHELXS97 (Sheldrick, 2008)'
_diffrn_ambient_temperature 153(2)
_diffrn_measured_fraction_theta_full 0.991
_diffrn_measured_fraction_theta_max 0.991
_diffrn_measurement_device_type 'Rigaku Saturn724+'
_diffrn_measurement_method dtprofit.ref
_diffrn_radiation_monochromator graphite
_diffrn_radiation_source 'fine-focus sealed tube'
_diffrn_radiation_type MoK\a
_diffrn_radiation_wavelength 0.71073
_diffrn_reflns_av_R_equivalents 0.0294
_diffrn_reflns_av_sigmaI/netI 0.0377
_diffrn_reflns_limit_h_max 13
_diffrn_reflns_limit_h_min -19
_diffrn_reflns_limit_k_max 33
_diffrn_reflns_limit_k_min -35
_diffrn_reflns_limit_l_max 11
_diffrn_reflns_limit_l_min -13
_diffrn_reflns_number 24513
_diffrn_reflns_theta_full 25.35
_diffrn_reflns_theta_max 25.35
_diffrn_reflns_theta_min 3.19
_diffrn_standards_number 0
_exptl_absorpt_coefficient_mu 4.239
_exptl_absorpt_correction_T_max 0.529
_exptl_absorpt_correction_T_min 0.376
_exptl_absorpt_correction_type multi-scan
_exptl_absorpt_process_details '(CrystalClear; Rigaku, 2008)'
_exptl_crystal_colour orange-red
_exptl_crystal_density_diffrn 1.775
_exptl_crystal_density_method 'not measured'
_exptl_crystal_description block
_exptl_crystal_F_000 2820.0
_exptl_crystal_size_max 0.25
_exptl_crystal_size_mid 0.2
_exptl_crystal_size_min 0.15
_refine_diff_density_max 1.124
_refine_diff_density_min -0.867
_refine_ls_extinction_method none
_refine_ls_goodness_of_fit_ref 1.080
_refine_ls_hydrogen_treatment constr
_refine_ls_matrix_type full
_refine_ls_number_parameters 532
_refine_ls_number_reflns 9675
_refine_ls_number_restraints 0
_refine_ls_restrained_S_all 1.080
_refine_ls_R_factor_all 0.0394
_refine_ls_R_factor_gt 0.0354
_refine_ls_shift/su_max 0.002
_refine_ls_shift/su_mean 0.000
_refine_ls_structure_factor_coef Fsqd
_refine_ls_weighting_details 'calc w=1/[\s^2^(Fo^2^)+(0.0212P)^2^+31.1497P] where P=(Fo^2^+2Fc^2^)/3'
_refine_ls_weighting_scheme calc
_refine_ls_wR_factor_gt 0.0784
_refine_ls_wR_factor_ref 0.0810
_reflns_number_gt 8851
_reflns_number_total 9675
_reflns_threshold_expression 'I > 2.0\s(I)'
_cod_data_source_file pv2306.cif
_cod_data_source_block I
_cod_original_sg_symbol_H-M 'P 21/c'
_cod_database_code 2227905
_cod_database_fobs_code 2227905

loop_
_symmetry_equiv_pos_as_xyz
'x, y, z'
'-x, y+1/2, -z+1/2'
'-x, -y, -z'
'x, -y-1/2, z-1/2'

loop_
_atom_site_type_symbol
_atom_site_label
_atom_site_fract_x
_atom_site_fract_y
_atom_site_fract_z
_atom_site_U_iso_or_equiv
_atom_site_adp_type
_atom_site_calc_flag
_atom_site_refinement_flags
_atom_site_occupancy
_atom_site_disorder_assembly
_atom_site_disorder_group
Dy Dy1 0.737898(16) 0.082563(8) 0.82753(2) 0.01918(7) Uani d . 1 . .
P P1 0.69823(11) -0.03058(5) 0.69847(15) 0.0279(4) Uani d . 1 . .
P P2 0.52175(10) 0.13308(5) 0.82312(14) 0.0264(3) Uani d . 1 . .
P P3 0.95850(10) 0.09625(5) 0.73112(15) 0.0270(3) Uani d . 1 . .
P P4 0.79491(13) 0.14651(6) 1.09706(16) 0.0374(4) Uani d . 1 . .
O O1 0.7239(3) 0.10325(13) 0.6185(4) 0.0314(10) Uani d . 1 . .
O O2 0.7515(3) 0.15839(13) 0.7372(4) 0.0330(10) Uani d . 1 . .
O O3 0.7248(4) 0.17207(18) 0.5529(5) 0.0659(17) Uani d . 1 . .
O O4 0.8012(3) 0.02649(14) 0.9650(4) 0.0296(10) Uani d . 1 . .
O O5 0.6686(3) 0.04061(14) 0.9886(4) 0.0290(9) Uani d . 1 . .
O O6 0.7373(3) 0.00133(18) 1.1211(5) 0.0513(14) Uani d . 1 . .
O O7 0.8757(3) 0.08065(13) 0.7803(4) 0.0299(10) Uani d . 1 . .
O O8 0.7725(3) 0.12697(14) 0.9816(4) 0.0302(10) Uani d . 1 . .
O O9 0.6029(2) 0.10699(13) 0.8235(4) 0.0266(9) Uani d . 1 . .
O O10 0.7065(3) 0.01790(12) 0.7279(4) 0.0265(9) Uani d . 1 . .
N N1 0.7335(3) 0.14548(17) 0.6337(5) 0.0332(12) Uani d . 1 . .
N N2 0.7359(3) 0.02203(17) 1.0282(5) 0.0301(12) Uani d . 1 . .
N N3 0.5230(4) 0.17275(19) 0.9225(6) 0.0427(15) Uani d . 1 . .
N N4 0.4445(3) 0.09787(18) 0.8495(5) 0.0305(12) Uani d . 1 . .
N N5 0.5054(4) 0.1574(2) 0.6976(5) 0.0460(16) Uani d . 1 . .
N N6 1.0341(3) 0.0709(2) 0.8051(5) 0.0404(15) Uani d . 1 . .
N N7 0.9563(4) 0.0862(2) 0.5892(5) 0.0447(15) Uani d . 1 . .
N N8 0.9832(4) 0.14921(18) 0.7390(6) 0.0416(15) Uani d . 1 . .
N N9 0.8966(5) 0.1385(2) 1.1236(7) 0.070(2) Uani d . 1 . .
N N10 0.7754(5) 0.20026(19) 1.0959(5) 0.0480(17) Uani d . 1 . .
N N11 0.7407(6) 0.1235(2) 1.2007(6) 0.067(2) Uani d . 1 . .
N N12 0.7204(4) -0.03686(17) 0.5586(5) 0.0350(13) Uani d . 1 . .
N N13 0.7634(4) -0.06550(18) 0.7666(5) 0.0437(15) Uani d . 1 . .
N N14 0.6045(4) -0.0481(2) 0.7376(6) 0.0475(16) Uani d . 1 . .
C C1 1.0210(5) 0.0280(3) 0.8613(8) 0.060(2) Uani d . 1 . .
H H1A 1.0724 0.0186 0.9003 0.090 Uiso calc R 1 . .
H H1B 1.0050 0.0059 0.8032 0.090 Uiso calc R 1 . .
H H1C 0.9768 0.0307 0.9179 0.090 Uiso calc R 1 . .
C C2 0.7254(5) -0.0827(2) 0.5060(7) 0.050(2) Uani d . 1 . .
H H2A 0.7390 -0.0802 0.4243 0.074 Uiso calc R 1 . .
H H2B 0.6717 -0.0976 0.5134 0.074 Uiso calc R 1 . .
H H2C 0.7685 -0.0998 0.5462 0.074 Uiso calc R 1 . .
C C3 0.6974(6) -0.0024(3) 0.4746(6) 0.052(2) Uani d . 1 . .
H H3A 0.7153 -0.0114 0.3978 0.078 Uiso calc R 1 . .
H H3B 0.7245 0.0254 0.4962 0.078 Uiso calc R 1 . .
H H3C 0.6371 0.0016 0.4738 0.078 Uiso calc R 1 . .
C C4 1.1232(5) 0.0803(4) 0.7827(9) 0.080(3) Uani d . 1 . .
H H4A 1.1582 0.0624 0.8344 0.120 Uiso calc R 1 . .
H H4B 1.1345 0.1117 0.7963 0.120 Uiso calc R 1 . .
H H4C 1.1356 0.0730 0.7026 0.120 Uiso calc R 1 . .
C C5 0.9516(5) 0.1825(3) 0.6534(11) 0.082(4) Uani d . 1 . .
H H5A 0.9734 0.2118 0.6736 0.124 Uiso calc R 1 . .
H H5B 0.8908 0.1832 0.6545 0.124 Uiso calc R 1 . .
H H5C 0.9699 0.1744 0.5762 0.124 Uiso calc R 1 . .
C C6 0.5348(5) -0.0163(3) 0.7479(8) 0.059(2) Uani d . 1 . .
H H6A 0.4848 -0.0321 0.7714 0.089 Uiso calc R 1 . .
H H6B 0.5245 -0.0019 0.6734 0.089 Uiso calc R 1 . .
H H6C 0.5492 0.0061 0.8058 0.089 Uiso calc R 1 . .
C C7 0.9085(5) 0.0481(3) 0.5430(7) 0.057(2) Uani d . 1 . .
H H7A 0.9140 0.0469 0.4591 0.085 Uiso calc R 1 . .
H H7B 0.8498 0.0516 0.5621 0.085 Uiso calc R 1 . .
H H7C 0.9299 0.0207 0.5771 0.085 Uiso calc R 1 . .
C C8 0.8031(5) 0.2273(2) 0.9966(6) 0.0473(19) Uani d . 1 . .
H H8A 0.7871 0.2582 1.0084 0.071 Uiso calc R 1 . .
H H8B 0.7768 0.2162 0.9256 0.071 Uiso calc R 1 . .
H H8C 0.8635 0.2252 0.9904 0.071 Uiso calc R 1 . .
C C9 0.3560(4) 0.1074(3) 0.8127(7) 0.0473(19) Uani d . 1 . .
H H9A 0.3203 0.0829 0.8363 0.071 Uiso calc R 1 . .
H H9B 0.3529 0.1107 0.7288 0.071 Uiso calc R 1 . .
H H9C 0.3374 0.1347 0.8492 0.071 Uiso calc R 1 . .
C C10 0.4541(5) 0.1828(3) 1.0010(8) 0.059(2) Uani d . 1 . .
H H10A 0.4700 0.2075 1.0513 0.088 Uiso calc R 1 . .
H H10B 0.4421 0.1568 1.0480 0.088 Uiso calc R 1 . .
H H10C 0.4045 0.1909 0.9557 0.088 Uiso calc R 1 . .
C C11 0.4536(4) 0.0646(2) 0.9424(6) 0.0401(17) Uani d . 1 . .
H H11A 0.4029 0.0468 0.9462 0.060 Uiso calc R 1 . .
H H11B 0.4631 0.0796 1.0162 0.060 Uiso calc R 1 . .
H H11C 0.5008 0.0453 0.9262 0.060 Uiso calc R 1 . .
C C12 0.5800(7) -0.0956(3) 0.7198(9) 0.080(3) Uani d . 1 . .
H H12A 0.5232 -0.1001 0.7465 0.120 Uiso calc R 1 . .
H H12B 0.6180 -0.1148 0.7635 0.120 Uiso calc R 1 . .
H H12C 0.5827 -0.1029 0.6377 0.120 Uiso calc R 1 . .
C C13 0.5903(5) 0.2069(3) 0.9216(9) 0.062(2) Uani d . 1 . .
H H13A 0.5823 0.2277 0.9852 0.093 Uiso calc R 1 . .
H H13B 0.5884 0.2229 0.8483 0.093 Uiso calc R 1 . .
H H13C 0.6444 0.1924 0.9309 0.093 Uiso calc R 1 . .
C C14 0.7521(6) -0.0815(3) 0.8850(8) 0.068(3) Uani d . 1 . .
H H14A 0.7979 -0.1013 0.9063 0.102 Uiso calc R 1 . .
H H14B 0.6994 -0.0974 0.8896 0.102 Uiso calc R 1 . .
H H14C 0.7515 -0.0563 0.9380 0.102 Uiso calc R 1 . .
C C15 0.6502(7) 0.1205(3) 1.1889(9) 0.082(3) Uani d . 1 . .
H H15A 0.6276 0.1063 1.2574 0.123 Uiso calc R 1 . .
H H15B 0.6357 0.1031 1.1205 0.123 Uiso calc R 1 . .
H H15C 0.6268 0.1503 1.1810 0.123 Uiso calc R 1 . .
C C16 1.0306(6) 0.0958(4) 0.5173(8) 0.076(3) Uani d . 1 . .
H H16A 1.0186 0.0877 0.4371 0.115 Uiso calc R 1 . .
H H16B 1.0782 0.0787 0.5463 0.115 Uiso calc R 1 . .
H H16C 1.0436 0.1274 0.5217 0.115 Uiso calc R 1 . .
C C17 0.5188(6) 0.1331(4) 0.5901(7) 0.074(3) Uani d . 1 . .
H H17A 0.5059 0.1523 0.5243 0.111 Uiso calc R 1 . .
H H17B 0.4825 0.1071 0.5874 0.111 Uiso calc R 1 . .
H H17C 0.5768 0.1236 0.5868 0.111 Uiso calc R 1 . .
C C18 0.7504(8) 0.2257(3) 1.1997(8) 0.091(4) Uani d . 1 . .
H H18A 0.7422 0.2568 1.1788 0.137 Uiso calc R 1 . .
H H18B 0.7940 0.2234 1.2591 0.137 Uiso calc R 1 . .
H H18C 0.6985 0.2136 1.2292 0.137 Uiso calc R 1 . .
C C19 0.8530(6) -0.0677(3) 0.7356(9) 0.075(3) Uani d . 1 . .
H H19A 0.8812 -0.0897 0.7842 0.113 Uiso calc R 1 . .
H H19B 0.8787 -0.0387 0.7476 0.113 Uiso calc R 1 . .
H H19C 0.8577 -0.0762 0.6545 0.113 Uiso calc R 1 . .
C C20 1.0133(7) 0.1691(3) 0.8496(9) 0.088(4) Uani d . 1 . .
H H20A 1.0247 0.2006 0.8380 0.133 Uiso calc R 1 . .
H H20B 1.0642 0.1541 0.8752 0.133 Uiso calc R 1 . .
H H20C 0.9707 0.1657 0.9082 0.133 Uiso calc R 1 . .
C C21 0.9359(6) 0.0957(3) 1.1106(10) 0.082(3) Uani d . 1 . .
H H21A 0.9949 0.0980 1.1317 0.123 Uiso calc R 1 . .
H H21B 0.9302 0.0860 1.0304 0.123 Uiso calc R 1 . .
H H21C 0.9091 0.0742 1.1610 0.123 Uiso calc R 1 . .
C C22 0.9519(8) 0.1714(4) 1.1835(11) 0.105(5) Uani d . 1 . .
H H22A 1.0082 0.1594 1.1904 0.158 Uiso calc R 1 . .
H H22B 0.9305 0.1776 1.2604 0.158 Uiso calc R 1 . .
H H22C 0.9530 0.1989 1.1387 0.158 Uiso calc R 1 . .
C C23 0.7820(10) 0.1057(4) 1.3109(9) 0.119(5) Uani d . 1 . .
H H23A 0.7396 0.0936 1.3615 0.179 Uiso calc R 1 . .
H H23B 0.8115 0.1298 1.3507 0.179 Uiso calc R 1 . .
H H23C 0.8216 0.0825 1.2912 0.179 Uiso calc R 1 . .
C C24 0.4636(6) 0.2014(3) 0.6817(9) 0.077(3) Uani d . 1 . .
H H24A 0.4609 0.2087 0.5995 0.116 Uiso calc R 1 . .
H H24B 0.4954 0.2241 0.7231 0.116 Uiso calc R 1 . .
H H24C 0.4073 0.2000 0.7120 0.116 Uiso calc R 1 . .
W W1 0.216043(15) 0.227581(7) 0.47517(2) 0.02023(7) Uani d . 1 . .
Ag Ag1 0.21731(4) 0.234185(17) 0.21464(4) 0.03708(13) Uani d . 1 . .
S S1 0.10252(11) 0.21233(6) 0.36887(14) 0.0353(4) Uani d . 1 . .
S S2 0.21400(11) 0.18483(5) 0.63413(13) 0.0298(3) Uani d . 1 . .
S S3 0.33048(10) 0.21154(6) 0.37526(14) 0.0340(4) Uani d . 1 . .
S S4 0.21630(11) 0.30059(5) 0.51519(14) 0.0326(4) Uani d . 1 . .

loop_
_atom_site_aniso_label
_atom_site_aniso_U_11
_atom_site_aniso_U_22
_atom_site_aniso_U_33
_atom_site_aniso_U_12
_atom_site_aniso_U_13
_atom_site_aniso_U_23
Dy1 0.01654(13) 0.01366(12) 0.02736(15) -0.00042(10) 0.00137(10) -0.00093(11)
P1 0.0336(9) 0.0183(7) 0.0322(9) -0.0052(6) 0.0095(7) -0.0047(7)
P2 0.0185(8) 0.0312(8) 0.0296(8) 0.0052(6) 0.0002(6) 0.0048(7)
P3 0.0173(8) 0.0245(8) 0.0394(9) 0.0004(6) 0.0043(7) 0.0078(7)
P4 0.0558(12) 0.0242(8) 0.0316(9) -0.0101(8) -0.0166(8) 0.0004(7)
O1 0.041(3) 0.022(2) 0.031(2) 0.0000(19) 0.004(2) -0.0011(19)
O2 0.038(3) 0.020(2) 0.041(3) -0.0046(18) -0.002(2) 0.003(2)
O3 0.106(5) 0.043(3) 0.049(3) -0.017(3) -0.012(3) 0.025(3)
O4 0.021(2) 0.026(2) 0.042(3) 0.0001(17) -0.0023(19) 0.007(2)
O5 0.026(2) 0.027(2) 0.034(2) 0.0015(18) -0.0001(19) 0.0042(19)
O6 0.051(3) 0.056(3) 0.047(3) -0.004(3) -0.003(2) 0.026(3)
O7 0.022(2) 0.025(2) 0.043(3) -0.0013(17) 0.0023(19) 0.0056(19)
O8 0.030(2) 0.026(2) 0.035(2) -0.0003(18) -0.0073(19) -0.0091(19)
O9 0.016(2) 0.025(2) 0.039(2) 0.0034(16) 0.0001(17) 0.0007(19)
O10 0.032(2) 0.0165(19) 0.031(2) -0.0024(17) 0.0003(18) -0.0009(18)
N1 0.037(3) 0.025(3) 0.038(3) -0.003(2) 0.000(2) 0.008(3)
N2 0.031(3) 0.024(3) 0.036(3) -0.004(2) -0.001(2) 0.002(2)
N3 0.032(3) 0.036(3) 0.061(4) 0.007(3) 0.007(3) -0.006(3)
N4 0.017(3) 0.038(3) 0.036(3) 0.000(2) -0.002(2) 0.008(3)
N5 0.035(3) 0.068(4) 0.035(3) -0.004(3) -0.007(3) 0.022(3)
N6 0.020(3) 0.050(4) 0.051(4) -0.001(2) 0.002(3) 0.027(3)
N7 0.033(3) 0.057(4) 0.044(4) -0.008(3) 0.006(3) 0.005(3)
N8 0.037(3) 0.025(3) 0.063(4) -0.002(2) 0.010(3) 0.007(3)
N9 0.072(5) 0.050(4) 0.087(6) -0.013(4) -0.049(4) 0.001(4)
N10 0.086(5) 0.025(3) 0.032(3) -0.008(3) 0.004(3) -0.006(3)
N11 0.110(7) 0.049(4) 0.043(4) -0.028(4) -0.005(4) 0.006(3)
N12 0.047(4) 0.026(3) 0.032(3) -0.003(2) 0.007(3) -0.004(2)
N13 0.067(4) 0.020(3) 0.044(3) 0.007(3) 0.018(3) 0.008(3)
N14 0.041(4) 0.042(3) 0.060(4) -0.019(3) 0.018(3) -0.018(3)
C1 0.035(4) 0.060(5) 0.085(6) 0.005(4) 0.002(4) 0.039(5)
C2 0.070(6) 0.032(4) 0.047(4) -0.008(4) 0.019(4) -0.014(3)
C3 0.071(6) 0.048(5) 0.036(4) -0.005(4) -0.003(4) 0.001(4)
C4 0.021(4) 0.111(8) 0.108(8) 0.004(4) 0.006(4) 0.065(7)
C5 0.046(5) 0.040(5) 0.161(11) 0.008(4) 0.016(6) 0.056(6)
C6 0.028(4) 0.064(5) 0.086(7) 0.001(4) -0.003(4) 0.012(5)
C7 0.040(5) 0.075(6) 0.054(5) 0.001(4) 0.003(4) -0.016(5)
C8 0.073(6) 0.028(4) 0.041(4) -0.005(3) 0.004(4) -0.004(3)
C9 0.021(4) 0.066(5) 0.055(5) -0.003(3) -0.002(3) 0.010(4)
C10 0.056(5) 0.054(5) 0.067(6) 0.020(4) 0.021(4) -0.006(4)
C11 0.026(4) 0.048(4) 0.046(4) -0.001(3) 0.007(3) 0.008(4)
C12 0.090(7) 0.054(5) 0.098(8) -0.039(5) 0.045(6) -0.026(5)
C13 0.053(5) 0.038(4) 0.096(7) -0.005(4) 0.016(5) -0.013(5)
C14 0.081(7) 0.054(5) 0.069(6) 0.020(5) 0.013(5) 0.015(5)
C15 0.105(9) 0.072(6) 0.071(7) -0.039(6) 0.044(6) -0.005(5)
C16 0.064(6) 0.113(8) 0.053(5) -0.020(6) 0.023(5) 0.006(6)
C17 0.055(6) 0.131(9) 0.036(5) -0.007(6) -0.008(4) 0.007(5)
C18 0.177(12) 0.049(5) 0.050(5) -0.039(6) 0.045(7) -0.030(5)
C19 0.050(6) 0.081(7) 0.095(8) 0.017(5) 0.011(5) 0.022(6)
C20 0.104(9) 0.073(7) 0.089(8) -0.053(6) 0.035(6) -0.030(6)
C21 0.057(6) 0.068(6) 0.119(9) -0.006(5) -0.042(6) 0.017(6)
C22 0.117(10) 0.085(8) 0.113(10) -0.040(7) -0.070(8) 0.008(7)
C23 0.206(16) 0.110(10) 0.043(6) 0.025(10) 0.019(8) 0.032(6)
C24 0.058(6) 0.074(6) 0.100(8) 0.014(5) -0.005(5) 0.051(6)
W1 0.02434(13) 0.01905(12) 0.01724(12) -0.00250(9) -0.00159(9) 0.00094(9)
Ag1 0.0573(3) 0.0347(3) 0.0192(2) 0.0006(2) -0.0009(2) 0.0018(2)
S1 0.0298(9) 0.0480(10) 0.0279(8) -0.0136(7) -0.0060(7) 0.0045(8)
S2 0.0448(10) 0.0215(7) 0.0231(8) 0.0000(6) 0.0021(7) 0.0063(6)
S3 0.0306(9) 0.0442(9) 0.0272(8) 0.0058(7) 0.0018(7) 0.0042(7)
S4 0.0520(11) 0.0186(7) 0.0271(8) -0.0041(7) 0.0002(7) 0.0019(6)

loop_
_atom_type_symbol
_atom_type_description
_atom_type_scat_dispersion_real
_atom_type_scat_dispersion_imag
_atom_type_scat_source
C C 0.0033 0.0016 'International Tables Vol C Tables 4.2.6.8 and 6.1.1.4'
H H 0.0000 0.0000 'International Tables Vol C Tables 4.2.6.8 and 6.1.1.4'
Ag Ag -0.8971 1.1015 'International Tables Vol C Tables 4.2.6.8 and 6.1.1.4'
Dy Dy -0.1892 4.4098 'International Tables Vol C Tables 4.2.6.8 and 6.1.1.4'
N N 0.0061 0.0033 'International Tables Vol C Tables 4.2.6.8 and 6.1.1.4'
O O 0.0106 0.0060 'International Tables Vol C Tables 4.2.6.8 and 6.1.1.4'
P P 0.1023 0.0942 'International Tables Vol C Tables 4.2.6.8 and 6.1.1.4'
S S 0.1246 0.1234 'International Tables Vol C Tables 4.2.6.8 and 6.1.1.4'
W W -0.8490 6.8722 'International Tables Vol C Tables 4.2.6.8 and 6.1.1.4'

loop_
_geom_angle_atom_site_label_1
_geom_angle_atom_site_label_2
_geom_angle_atom_site_label_3
_geom_angle_site_symmetry_1
_geom_angle_site_symmetry_3
_geom_angle
_geom_angle_publ_flag
O7 Dy1 O9 . . 157.26(15) ?
O7 Dy1 O8 . . 88.71(16) ?
O9 Dy1 O8 . . 92.58(15) ?
O7 Dy1 O10 . . 93.63(15) ?
O9 Dy1 O10 . . 93.58(15) ?
O8 Dy1 O10 . . 158.03(15) ?
O7 Dy1 O1 . . 81.23(15) ?
O9 Dy1 O1 . . 80.24(15) ?
O8 Dy1 O1 . . 128.50(15) ?
O10 Dy1 O1 . . 73.38(14) ?
O7 Dy1 O2 . . 80.41(15) ?
O9 Dy1 O2 . . 77.81(15) ?
O8 Dy1 O2 . . 76.76(15) ?
O10 Dy1 O2 . . 125.17(15) ?
O1 Dy1 O2 . . 51.80(14) ?
O7 Dy1 O5 . . 127.06(14) ?
O9 Dy1 O5 . . 75.40(14) ?
O8 Dy1 O5 . . 79.80(15) ?
O10 Dy1 O5 . . 81.40(14) ?
O1 Dy1 O5 . . 143.50(14) ?
O2 Dy1 O5 . . 143.26(14) ?
O7 Dy1 O4 . . 75.68(14) ?
O9 Dy1 O4 . . 126.85(14) ?
O8 Dy1 O4 . . 79.13(15) ?
O10 Dy1 O4 . . 80.31(14) ?
O1 Dy1 O4 . . 143.56(14) ?
O2 Dy1 O4 . . 146.19(14) ?
O5 Dy1 O4 . . 51.45(13) ?
O7 Dy1 N1 . . 81.10(15) ?
O9 Dy1 N1 . . 76.46(15) ?
O8 Dy1 N1 . . 102.63(16) ?
O10 Dy1 N1 . . 99.31(15) ?
O1 Dy1 N1 . . 26.00(14) ?
O2 Dy1 N1 . . 25.87(14) ?
O5 Dy1 N1 . . 151.84(15) ?
O4 Dy1 N1 . . 156.68(15) ?
O7 Dy1 N2 . . 101.25(15) ?
O9 Dy1 N2 . . 101.07(15) ?
O8 Dy1 N2 . . 75.85(15) ?
O10 Dy1 N2 . . 82.28(14) ?
O1 Dy1 N2 . . 155.65(14) ?
O2 Dy1 N2 . . 152.51(15) ?
O5 Dy1 N2 . . 25.82(13) ?
O4 Dy1 N2 . . 25.85(14) ?
N1 Dy1 N2 . . 177.11(15) ?
O10 P1 N14 . . 108.9(3) ?
O10 P1 N13 . . 116.9(3) ?
N14 P1 N13 . . 103.5(3) ?
O10 P1 N12 . . 108.0(3) ?
N14 P1 N12 . . 115.8(3) ?
N13 P1 N12 . . 104.0(3) ?
O9 P2 N5 . . 110.9(3) ?
O9 P2 N3 . . 111.8(3) ?
N5 P2 N3 . . 106.8(3) ?
O9 P2 N4 . . 108.0(3) ?
N5 P2 N4 . . 109.8(3) ?
N3 P2 N4 . . 109.5(3) ?
O7 P3 N8 . . 119.2(3) ?
O7 P3 N6 . . 107.4(3) ?
N8 P3 N6 . . 104.2(3) ?
O7 P3 N7 . . 107.8(3) ?
N8 P3 N7 . . 103.4(3) ?
N6 P3 N7 . . 115.2(3) ?
O8 P4 N11 . . 111.2(3) ?
O8 P4 N10 . . 109.6(3) ?
N11 P4 N10 . . 108.5(4) ?
O8 P4 N9 . . 109.1(4) ?
N11 P4 N9 . . 109.4(4) ?
N10 P4 N9 . . 109.1(4) ?
N1 O1 Dy1 . . 96.0(3) ?
N1 O2 Dy1 . . 95.2(3) ?
N2 O4 Dy1 . . 96.0(3) ?
N2 O5 Dy1 . . 95.9(3) ?
P3 O7 Dy1 . . 158.6(3) ?
P4 O8 Dy1 . . 167.2(3) ?
P2 O9 Dy1 . . 167.6(3) ?
P1 O10 Dy1 . . 161.3(3) ?
O3 N1 O2 . . 121.8(5) ?
O3 N1 O1 . . 121.5(6) ?
O2 N1 O1 . . 116.7(5) ?
O3 N1 Dy1 . . 174.8(5) ?
O2 N1 Dy1 . . 58.9(3) ?
O1 N1 Dy1 . . 58.0(3) ?
O6 N2 O4 . . 122.4(5) ?
O6 N2 O5 . . 121.8(5) ?
O4 N2 O5 . . 115.7(5) ?
O6 N2 Dy1 . . 171.8(4) ?
O4 N2 Dy1 . . 58.2(3) ?
O5 N2 Dy1 . . 58.2(3) ?
C10 N3 C13 . . 114.4(6) ?
C10 N3 P2 . . 125.1(5) ?
C13 N3 P2 . . 119.5(5) ?
C11 N4 C9 . . 114.6(5) ?
C11 N4 P2 . . 120.2(4) ?
C9 N4 P2 . . 122.0(5) ?
C17 N5 C24 . . 114.3(7) ?
C17 N5 P2 . . 120.3(6) ?
C24 N5 P2 . . 124.7(6) ?
C1 N6 C4 . . 113.1(6) ?
C1 N6 P3 . . 121.8(5) ?
C4 N6 P3 . . 121.3(5) ?
C7 N7 C16 . . 111.5(7) ?
C7 N7 P3 . . 120.0(5) ?
C16 N7 P3 . . 120.5(6) ?
C20 N8 C5 . . 113.6(7) ?
C20 N8 P3 . . 120.9(6) ?
C5 N8 P3 . . 122.5(6) ?
C21 N9 C22 . . 112.7(8) ?
C21 N9 P4 . . 122.4(6) ?
C22 N9 P4 . . 124.0(8) ?
C8 N10 C18 . . 115.5(6) ?
C8 N10 P4 . . 119.1(5) ?
C18 N10 P4 . . 123.6(6) ?
C15 N11 C23 . . 118.4(9) ?
C15 N11 P4 . . 119.7(6) ?
C23 N11 P4 . . 121.9(8) ?
C3 N12 C2 . . 113.2(6) ?
C3 N12 P1 . . 120.4(5) ?
C2 N12 P1 . . 120.4(5) ?
C14 N13 C19 . . 110.2(7) ?
C14 N13 P1 . . 124.2(5) ?
C19 N13 P1 . . 120.9(5) ?
C6 N14 C12 . . 115.7(7) ?
C6 N14 P1 . . 120.3(5) ?
C12 N14 P1 . . 120.2(5) ?
N6 C1 H1A . . 109.5 ?
N6 C1 H1B . . 109.5 ?
H1A C1 H1B . . 109.5 ?
N6 C1 H1C . . 109.5 ?
H1A C1 H1C . . 109.5 ?
H1B C1 H1C . . 109.5 ?
N12 C2 H2A . . 109.5 ?
N12 C2 H2B . . 109.5 ?
H2A C2 H2B . . 109.5 ?
N12 C2 H2C . . 109.5 ?
H2A C2 H2C . . 109.5 ?
H2B C2 H2C . . 109.5 ?
N12 C3 H3A . . 109.5 ?
N12 C3 H3B . . 109.5 ?
H3A C3 H3B . . 109.5 ?
N12 C3 H3C . . 109.5 ?
H3A C3 H3C . . 109.5 ?
H3B C3 H3C . . 109.5 ?
N6 C4 H4A . . 109.5 ?
N6 C4 H4B . . 109.5 ?
H4A C4 H4B . . 109.5 ?
N6 C4 H4C . . 109.5 ?
H4A C4 H4C . . 109.5 ?
H4B C4 H4C . . 109.5 ?
N8 C5 H5A . . 109.5 ?
N8 C5 H5B . . 109.5 ?
H5A C5 H5B . . 109.5 ?
N8 C5 H5C . . 109.5 ?
H5A C5 H5C . . 109.5 ?
H5B C5 H5C . . 109.5 ?
N14 C6 H6A . . 109.5 ?
N14 C6 H6B . . 109.5 ?
H6A C6 H6B . . 109.5 ?
N14 C6 H6C . . 109.5 ?
H6A C6 H6C . . 109.5 ?
H6B C6 H6C . . 109.5 ?
N7 C7 H7A . . 109.5 ?
N7 C7 H7B . . 109.5 ?
H7A C7 H7B . . 109.5 ?
N7 C7 H7C . . 109.5 ?
H7A C7 H7C . . 109.5 ?
H7B C7 H7C . . 109.5 ?
N10 C8 H8A . . 109.5 ?
N10 C8 H8B . . 109.5 ?
H8A C8 H8B . . 109.5 ?
N10 C8 H8C . . 109.5 ?
H8A C8 H8C . . 109.5 ?
H8B C8 H8C . . 109.5 ?
N4 C9 H9A . . 109.5 ?
N4 C9 H9B . . 109.5 ?
H9A C9 H9B . . 109.5 ?
N4 C9 H9C . . 109.5 ?
H9A C9 H9C . . 109.5 ?
H9B C9 H9C . . 109.5 ?
N3 C10 H10A . . 109.5 ?
N3 C10 H10B . . 109.5 ?
H10A C10 H10B . . 109.5 ?
N3 C10 H10C . . 109.5 ?
H10A C10 H10C . . 109.5 ?
H10B C10 H10C . . 109.5 ?
N4 C11 H11A . . 109.5 ?
N4 C11 H11B . . 109.5 ?
H11A C11 H11B . . 109.5 ?
N4 C11 H11C . . 109.5 ?
H11A C11 H11C . . 109.5 ?
H11B C11 H11C . . 109.5 ?
N14 C12 H12A . . 109.5 ?
N14 C12 H12B . . 109.5 ?
H12A C12 H12B . . 109.5 ?
N14 C12 H12C . . 109.5 ?
H12A C12 H12C . . 109.5 ?
H12B C12 H12C . . 109.5 ?
N3 C13 H13A . . 109.5 ?
N3 C13 H13B . . 109.5 ?
H13A C13 H13B . . 109.5 ?
N3 C13 H13C . . 109.5 ?
H13A C13 H13C . . 109.5 ?
H13B C13 H13C . . 109.5 ?
N13 C14 H14A . . 109.5 ?
N13 C14 H14B . . 109.5 ?
H14A C14 H14B . . 109.5 ?
N13 C14 H14C . . 109.5 ?
H14A C14 H14C . . 109.5 ?
H14B C14 H14C . . 109.5 ?
N11 C15 H15A . . 109.5 ?
N11 C15 H15B . . 109.5 ?
H15A C15 H15B . . 109.5 ?
N11 C15 H15C . . 109.5 ?
H15A C15 H15C . . 109.5 ?
H15B C15 H15C . . 109.5 ?
N7 C16 H16A . . 109.5 ?
N7 C16 H16B . . 109.5 ?
H16A C16 H16B . . 109.5 ?
N7 C16 H16C . . 109.5 ?
H16A C16 H16C . . 109.5 ?
H16B C16 H16C . . 109.5 ?
N5 C17 H17A . . 109.5 ?
N5 C17 H17B . . 109.5 ?
H17A C17 H17B . . 109.5 ?
N5 C17 H17C . . 109.5 ?
H17A C17 H17C . . 109.5 ?
H17B C17 H17C . . 109.5 ?
N10 C18 H18A . . 109.5 ?
N10 C18 H18B . . 109.5 ?
H18A C18 H18B . . 109.5 ?
N10 C18 H18C . . 109.5 ?
H18A C18 H18C . . 109.5 ?
H18B C18 H18C . . 109.5 ?
N13 C19 H19A . . 109.5 ?
N13 C19 H19B . . 109.5 ?
H19A C19 H19B . . 109.5 ?
N13 C19 H19C . . 109.5 ?
H19A C19 H19C . . 109.5 ?
H19B C19 H19C . . 109.5 ?
N8 C20 H20A . . 109.5 ?
N8 C20 H20B . . 109.5 ?
H20A C20 H20B . . 109.5 ?
N8 C20 H20C . . 109.5 ?
H20A C20 H20C . . 109.5 ?
H20B C20 H20C . . 109.5 ?
N9 C21 H21A . . 109.5 ?
N9 C21 H21B . . 109.5 ?
H21A C21 H21B . . 109.5 ?
N9 C21 H21C . . 109.5 ?
H21A C21 H21C . . 109.5 ?
H21B C21 H21C . . 109.5 ?
N9 C22 H22A . . 109.5 ?
N9 C22 H22B . . 109.5 ?
H22A C22 H22B . . 109.5 ?
N9 C22 H22C . . 109.5 ?
H22A C22 H22C . . 109.5 ?
H22B C22 H22C . . 109.5 ?
N11 C23 H23A . . 109.5 ?
N11 C23 H23B . . 109.5 ?
H23A C23 H23B . . 109.5 ?
N11 C23 H23C . . 109.5 ?
H23A C23 H23C . . 109.5 ?
H23B C23 H23C . . 109.5 ?
N5 C24 H24A . . 109.5 ?
N5 C24 H24B . . 109.5 ?
H24A C24 H24B . . 109.5 ?
N5 C24 H24C . . 109.5 ?
H24A C24 H24C . . 109.5 ?
H24B C24 H24C . . 109.5 ?
S1 W1 S3 . . 109.94(7) ?
S1 W1 S2 . . 108.07(6) ?
S3 W1 S2 . . 108.76(6) ?
S1 W1 S4 . . 108.31(7) ?
S3 W1 S4 . . 108.59(7) ?
S2 W1 S4 . . 113.16(6) ?
S1 W1 Ag1 . 4_566 125.56(5) ?
S3 W1 Ag1 . 4_566 124.49(5) ?
S2 W1 Ag1 . 4_566 57.64(4) ?
S4 W1 Ag1 . 4_566 55.53(4) ?
S1 W1 Ag1 . . 58.82(5) ?
S3 W1 Ag1 . . 58.69(5) ?
S2 W1 Ag1 . . 148.75(4) ?
S4 W1 Ag1 . . 98.09(4) ?
Ag1 W1 Ag1 4_566 . 153.606(11) ?
S4 Ag1 S2 4_565 4_565 93.58(5) ?
S4 Ag1 S3 4_565 . 121.50(6) ?
S2 Ag1 S3 4_565 . 119.81(6) ?
S4 Ag1 S1 4_565 . 120.82(6) ?
S2 Ag1 S1 4_565 . 117.31(6) ?
S3 Ag1 S1 . . 86.63(5) ?
S4 Ag1 W1 4_565 4_565 47.05(4) ?
S2 Ag1 W1 4_565 4_565 46.54(3) ?
S3 Ag1 W1 . 4_565 137.39(4) ?
S1 Ag1 W1 . 4_565 135.88(5) ?
S4 Ag1 W1 4_565 . 151.77(4) ?
S2 Ag1 W1 4_565 . 114.62(4) ?
S3 Ag1 W1 . . 45.86(4) ?
S1 Ag1 W1 . . 45.63(4) ?
W1 Ag1 W1 4_565 . 161.16(2) ?
W1 S1 Ag1 . . 75.55(5) ?
W1 S2 Ag1 . 4_566 75.81(5) ?
W1 S3 Ag1 . . 75.45(5) ?
W1 S4 Ag1 . 4_566 77.43(5) ?

loop_
_geom_bond_atom_site_label_1
_geom_bond_atom_site_label_2
_geom_bond_site_symmetry_2
_geom_bond_distance
_geom_bond_publ_flag
Dy1 O7 . 2.250(4) ?
Dy1 O9 . 2.252(4) ?
Dy1 O8 . 2.253(4) ?
Dy1 O10 . 2.278(4) ?
Dy1 O1 . 2.463(4) ?
Dy1 O2 . 2.483(4) ?
Dy1 O5 . 2.484(4) ?
Dy1 O4 . 2.482(4) ?
Dy1 N1 . 2.888(5) ?
Dy1 N2 . 2.905(5) ?
P1 O10 . 1.482(4) ?
P1 N14 . 1.637(6) ?
P1 N13 . 1.644(6) ?
P1 N12 . 1.645(5) ?
P2 O9 . 1.496(4) ?
P2 N5 . 1.617(6) ?
P2 N3 . 1.631(6) ?
P2 N4 . 1.637(5) ?
P3 O7 . 1.504(4) ?
P3 N8 . 1.620(6) ?
P3 N6 . 1.633(6) ?
P3 N7 . 1.642(6) ?
P4 O8 . 1.473(4) ?
P4 N11 . 1.619(7) ?
P4 N10 . 1.623(6) ?
P4 N9 . 1.647(8) ?
O1 N1 . 1.273(6) ?
O2 N1 . 1.265(7) ?
O3 N1 . 1.218(7) ?
O4 N2 . 1.274(6) ?
O5 N2 . 1.272(6) ?
O6 N2 . 1.222(7) ?
N3 C10 . 1.450(9) ?
N3 C13 . 1.469(9) ?
N4 C11 . 1.452(8) ?
N4 C9 . 1.480(8) ?
N5 C17 . 1.438(11) ?
N5 C24 . 1.471(10) ?
N6 C1 . 1.441(9) ?
N6 C4 . 1.462(9) ?
N7 C7 . 1.452(10) ?
N7 C16 . 1.469(9) ?
N8 C20 . 1.462(11) ?
N8 C5 . 1.469(10) ?
N9 C21 . 1.422(12) ?
N9 C22 . 1.469(11) ?
N10 C8 . 1.457(9) ?
N10 C18 . 1.461(10) ?
N11 C15 . 1.436(13) ?
N11 C23 . 1.500(12) ?
N12 C3 . 1.442(9) ?
N12 C2 . 1.487(8) ?
N13 C14 . 1.442(10) ?
N13 C19 . 1.465(10) ?
N14 C6 . 1.455(10) ?
N14 C12 . 1.476(9) ?
C1 H1A . 0.9600 ?
C1 H1B . 0.9600 ?
C1 H1C . 0.9600 ?
C2 H2A . 0.9600 ?
C2 H2B . 0.9600 ?
C2 H2C . 0.9600 ?
C3 H3A . 0.9600 ?
C3 H3B . 0.9600 ?
C3 H3C . 0.9600 ?
C4 H4A . 0.9600 ?
C4 H4B . 0.9600 ?
C4 H4C . 0.9600 ?
C5 H5A . 0.9600 ?
C5 H5B . 0.9600 ?
C5 H5C . 0.9600 ?
C6 H6A . 0.9600 ?
C6 H6B . 0.9600 ?
C6 H6C . 0.9600 ?
C7 H7A . 0.9600 ?
C7 H7B . 0.9600 ?
C7 H7C . 0.9600 ?
C8 H8A . 0.9600 ?
C8 H8B . 0.9600 ?
C8 H8C . 0.9600 ?
C9 H9A . 0.9600 ?
C9 H9B . 0.9600 ?
C9 H9C . 0.9600 ?
C10 H10A . 0.9600 ?
C10 H10B . 0.9600 ?
C10 H10C . 0.9600 ?
C11 H11A . 0.9600 ?
C11 H11B . 0.9600 ?
C11 H11C . 0.9600 ?
C12 H12A . 0.9600 ?
C12 H12B . 0.9600 ?
C12 H12C . 0.9600 ?
C13 H13A . 0.9600 ?
C13 H13B . 0.9600 ?
C13 H13C . 0.9600 ?
C14 H14A . 0.9600 ?
C14 H14B . 0.9600 ?
C14 H14C . 0.9600 ?
C15 H15A . 0.9600 ?
C15 H15B . 0.9600 ?
C15 H15C . 0.9600 ?
C16 H16A . 0.9600 ?
C16 H16B . 0.9600 ?
C16 H16C . 0.9600 ?
C17 H17A . 0.9600 ?
C17 H17B . 0.9600 ?
C17 H17C . 0.9600 ?
C18 H18A . 0.9600 ?
C18 H18B . 0.9600 ?
C18 H18C . 0.9600 ?
C19 H19A . 0.9600 ?
C19 H19B . 0.9600 ?
C19 H19C . 0.9600 ?
C20 H20A . 0.9600 ?
C20 H20B . 0.9600 ?
C20 H20C . 0.9600 ?
C21 H21A . 0.9600 ?
C21 H21B . 0.9600 ?
C21 H21C . 0.9600 ?
C22 H22A . 0.9600 ?
C22 H22B . 0.9600 ?
C22 H22C . 0.9600 ?
C23 H23A . 0.9600 ?
C23 H23B . 0.9600 ?
C23 H23C . 0.9600 ?
C24 H24A . 0.9600 ?
C24 H24B . 0.9600 ?
C24 H24C . 0.9600 ?
W1 S1 . 2.1929(17) ?
W1 S3 . 2.2025(17) ?
W1 S2 . 2.2092(15) ?
W1 S4 . 2.2125(16) ?
W1 Ag1 4_566 2.9506(7) ?
W1 Ag1 . 2.9706(7) ?
Ag1 S4 4_565 2.4922(17) ?
Ag1 S2 4_565 2.5708(17) ?
Ag1 S3 . 2.6222(19) ?
Ag1 S1 . 2.6244(19) ?
Ag1 W1 4_565 2.9506(7) ?
S2 Ag1 4_566 2.5708(17) ?
S4 Ag1 4_566 2.4922(17) ?
